data_7203977
loop_
_publ_author_name
'Radosavljevic, Ivana'
'Howard, Judith A. K.'
'Sleight, Arthur W.'
'Evans, John S. O.'

_publ_section_title
;
 Synthesis and structure of Bi3Ca9V11O41
;
_journal_issue 9
_journal_name_full 'Journal of Materials Chemistry'
_journal_page_first 2091
_journal_paper_doi 10.1039/b002857f
_journal_volume 10
_journal_year 2000
_chemical_formula_moiety 'C0 H0 Bi3.03 Ca8.97 V11 O41'
_chemical_formula_sum 'C0 H0 Bi3.03 Ca8.97 O41 V11'
_chemical_formula_weight 2209.87
_chemical_name_systematic bismuthcalciumvanadate
_space_group_IT_number 2
_symmetry_cell_setting triclinic
_symmetry_space_group_name_Hall '-P 1'
_symmetry_space_group_name_H-M 'P -1'
_audit_creation_date 11-11-97
_audit_creation_method CRYSTALS
_cell_angle_alpha 79.891
_cell_angle_beta 85.382
_cell_angle_gamma 89.057
_cell_formula_units_Z 2.00
_cell_length_a 9.410
_cell_length_b 10.004
_cell_length_c 18.881
_cell_measurement_reflns_used 500
_cell_measurement_temperature 120
_cell_measurement_theta_max 30.73
_cell_measurement_theta_min 1.10
_cell_volume 1744.134
_diffrn_ambient_temperature 120
_diffrn_measurement_device_type Smart
_diffrn_measurement_method 2\q/\w
_diffrn_radiation_type 'Mo K\a'
_diffrn_radiation_wavelength 0.71073
_diffrn_reflns_av_R_equivalents 0.04
_diffrn_reflns_limit_h_max 13
_diffrn_reflns_limit_h_min -12
_diffrn_reflns_limit_k_max 14
_diffrn_reflns_limit_k_min -13
_diffrn_reflns_limit_l_max 26
_diffrn_reflns_limit_l_min -26
_diffrn_reflns_number 22871
_diffrn_reflns_theta_max 30.62
_diffrn_reflns_theta_min 1.10
_diffrn_standards_decay_% 0.00
_diffrn_standards_interval_count 0
_diffrn_standards_number 0
_exptl_absorpt_coefficient_mu 19.34
_exptl_absorpt_correction_type none
_exptl_crystal_colour ' orange '
_exptl_crystal_density_diffrn 4.21
_exptl_crystal_density_meas 4.20
_exptl_crystal_description ' box '
_exptl_crystal_F_000 2006.31
_exptl_crystal_size_max 0.04
_exptl_crystal_size_mid 0.02
_exptl_crystal_size_min 0.02
_refine_diff_density_max 4.64
_refine_diff_density_min -2.27
_refine_ls_extinction_method None
_refine_ls_goodness_of_fit_ref 0.6348
_refine_ls_number_parameters 589
_refine_ls_number_reflns 6501
_refine_ls_R_factor_gt 0.0393
_refine_ls_shift/su_max 0.04134
_refine_ls_structure_factor_coef F
_refine_ls_weighting_scheme sigma
_refine_ls_wR_factor_ref 0.0411
_reflns_limit_h_max 13
_reflns_limit_h_min -13
_reflns_limit_k_max 14
_reflns_limit_k_min -13
_reflns_limit_l_max 26
_reflns_limit_l_min 0
_reflns_number_observed 6501
_reflns_number_total 9637
_reflns_threshold_expression >3.00\s(I)
_cod_data_source_file b002857f.txt
_cod_data_source_block CRYSTALS_cif
_cod_depositor_comments
;
The following automatic conversions were performed:
'_symmetry_cell_setting' value 'Triclinic ' changed to 'triclinic'
according to '/home/saulius/struct/CIF-dictionaries/cif_core.dic'
dictionary named 'cif_core.dic' version 2.4.1 from 2010-06-29.

Automatic conversion script
Id: cif_fix_enum 1527 2010-12-29 10:47:43Z saulius 
;
_cod_original_cell_volume 1744.05
_cod_original_sg_symbol_H-M 'P -1 '
_cod_original_formula_sum ' C0 H0 Bi3.03 Ca8.97 V11 O41 '
_cod_database_code 7203977

loop_
_symmetry_equiv_pos_as_xyz
x,y,z
-x,-y,-z

loop_
_atom_site_aniso_label
_atom_site_aniso_U_11
_atom_site_aniso_U_22
_atom_site_aniso_U_33
_atom_site_aniso_U_23
_atom_site_aniso_U_13
_atom_site_aniso_U_12
BI1 0.0093(3) 0.0089(3) 0.0115(3) -0.0006(2) 0.0015(2) -0.001
CA1 0.0093(3) 0.0089(3) 0.0115(3) -0.0006(2) 0.0015(2) -0.001
BI2 0.0074(3) 0.0088(3) 0.0132(3) 0.0020(2) -0.0017(2) -0.001
CA2 0.0074(3) 0.0088(3) 0.0132(3) 0.0020(2) -0.0017(2) -0.001
BI3 0.0040(3) 0.0062(3) 0.0091(3) -0.0026(2) -0.0001(2) 0.002
CA3 0.0040(3) 0.0062(3) 0.0091(3) -0.0026(2) -0.0001(2) 0.002
BI4 0.0078(4) 0.0106(4) 0.0154(4) 0.0000(3) 0.0035(3) 0.000
CA4 0.0078(4) 0.0106(4) 0.0154(4) 0.0000(3) 0.0035(3) 0.000
BI5 0.0069(4) 0.0073(5) 0.0115(5) -0.0034(3) -0.0001(3) 0.002
CA5 0.0069(4) 0.0073(5) 0.0115(5) -0.0034(3) -0.0001(3) 0.002
BI6 0.0084(7) 0.0082(7) 0.0119(7) -0.0012(5) -0.0021(5) 0.002
CA6 0.0084(7) 0.0082(7) 0.0119(7) -0.0012(5) -0.0021(5) 0.002
BI7 0.0066(5) 0.0073(6) 0.0160(6) -0.0031(4) 0.0017(4) 0.000
CA7 0.0066(5) 0.0073(6) 0.0160(6) -0.0031(4) 0.0017(4) 0.000
BI8 0.0090(6) 0.0071(6) 0.0157(6) -0.0023(4) -0.0015(4) 0.000
CA8 0.0090(6) 0.0071(6) 0.0157(6) -0.0023(4) -0.0015(4) 0.000
BI9 0.0089(6) 0.0166(7) 0.0183(6) -0.0049(5) -0.0025(4) 0.000
CA9 0.0089(6) 0.0166(7) 0.0183(6) -0.0049(5) -0.0025(4) 0.000
BI10 0.0050(6) 0.0075(6) 0.0116(6) -0.0005(4) -0.0003(4) 0.001
CA10 0.0050(6) 0.0075(6) 0.0116(6) -0.0005(4) -0.0003(4) 0.001
BI11 0.0077(7) 0.0104(7) 0.0067(7) -0.0002(5) -0.0001(5) -0.000
CA11 0.0077(7) 0.0104(7) 0.0067(7) -0.0002(5) -0.0001(5) -0.000
BI12 0.0084(7) 0.0123(7) 0.0072(6) -0.0017(5) 0.0000(4) -0.000
CA12 0.0084(7) 0.0123(7) 0.0072(6) -0.0017(5) 0.0000(4) -0.000
V1 0.0059(6) 0.0058(6) 0.0063(6) -0.0011(5) 0.0005(5) 0.001
V2 0.0062(6) 0.0094(7) 0.0110(6) -0.0017(5) 0.0000(5) 0.000
V3 0.0064(6) 0.0046(6) 0.0068(6) -0.0010(5) 0.0007(5) 0.001
V4 0.0030(6) 0.0041(6) 0.0076(6) -0.0009(5) -0.0011(5) 0.001
V5 0.0035(6) 0.0039(6) 0.0074(6) -0.0013(5) -0.0004(5) 0.000
V6 0.0025(6) 0.0048(6) 0.0074(6) -0.0010(5) 0.0007(5) 0.001
V7 0.0029(6) 0.0051(6) 0.0109(6) -0.0007(5) 0.0004(5) 0.001
V8 0.0065(6) 0.0054(6) 0.0091(6) -0.0005(5) -0.0027(5) -0.000
V9 0.0053(6) 0.0050(6) 0.0073(6) 0.0002(5) -0.0014(5) 0.000
V10 0.0139(7) 0.0091(7) 0.0072(6) -0.0020(5) 0.0007(6) -0.004
V11 0.0108(7) 0.0076(7) 0.0074(6) -0.0023(5) 0.0011(5) -0.002
O1 0.008(3) 0.004(3) 0.009(3) -0.002(2) -0.000(2) -0.001
O2 0.007(3) 0.011(3) 0.011(3) -0.003(2) -0.001(2) -0.001
O3 0.011(3) 0.010(3) 0.012(3) -0.000(2) -0.001(2) -0.003
O4 0.005(3) 0.014(3) 0.016(3) -0.000(2) -0.002(2) 0.003
O5 0.007(3) 0.017(3) 0.016(3) -0.006(3) -0.007(2) 0.004
O6 0.011(3) 0.008(3) 0.011(3) 0.001(2) 0.003(2) 0.004
O7 0.004(3) 0.006(3) 0.016(3) -0.003(2) 0.004(2) -0.002
O8 0.005(3) 0.006(3) 0.014(3) -0.003(2) 0.000(2) 0.003
O9 0.005(3) 0.013(3) 0.020(3) -0.002(3) 0.002(2) 0.003
O10 0.008(3) 0.022(4) 0.009(3) -0.005(3) -0.004(2) -0.001
O11 0.009(3) 0.010(3) 0.007(3) -0.005(2) 0.002(2) 0.000
O12 0.015(3) 0.012(3) 0.015(3) -0.002(3) -0.003(3) -0.002
O13 0.008(3) 0.005(3) 0.009(3) -0.003(2) -0.004(2) 0.001
O14 0.008(3) 0.004(3) 0.016(3) -0.002(2) -0.004(2) 0.002
O15 0.005(3) 0.008(3) 0.014(3) 0.002(2) 0.002(2) 0.000
O16 0.011(3) 0.006(3) 0.011(3) -0.000(2) -0.003(2) 0.004
O17 0.011(3) 0.010(3) 0.019(3) 0.001(2) 0.000(3) -0.001
O18 0.008(3) 0.009(3) 0.013(3) -0.002(2) -0.003(2) 0.002
O19 0.007(3) 0.009(3) 0.010(3) 0.000(2) 0.003(2) 0.000
O20 0.008(3) 0.011(3) 0.009(3) 0.000(2) 0.003(2) 0.003
O21 0.009(3) 0.021(4) 0.012(3) -0.004(3) -0.001(2) 0.004
O22 0.006(3) 0.011(3) 0.016(3) -0.003(2) -0.001(2) 0.002
O23 0.008(3) 0.011(3) 0.013(3) 0.002(2) 0.001(2) 0.005
O24 0.009(3) 0.008(3) 0.016(3) -0.003(2) -0.004(2) 0.001
O25 0.018(3) 0.010(3) 0.020(3) 0.003(3) 0.006(3) 0.003
O26 0.008(3) 0.013(3) 0.016(3) -0.006(2) -0.004(2) 0.002
O27 0.008(3) 0.008(3) 0.010(3) -0.002(2) -0.001(2) 0.003
O28 0.012(3) 0.004(3) 0.008(3) -0.001(2) -0.001(2) 0.002
O29 0.011(3) 0.015(3) 0.017(3) 0.002(3) -0.002(3) -0.004
O30 0.012(3) 0.007(3) 0.014(3) -0.005(2) -0.003(2) 0.007
O31 0.005(3) 0.010(3) 0.013(3) 0.001(2) 0.000(2) 0.000
O32 0.007(3) 0.007(3) 0.019(3) -0.008(2) 0.001(2) -0.000
O33 0.017(3) 0.013(3) 0.016(3) -0.002(3) -0.006(3) -0.002
O34 0.013(3) 0.009(3) 0.008(3) -0.003(2) -0.001(2) 0.003
O35 0.006(3) 0.018(3) 0.010(3) 0.002(2) 0.000(2) -0.004
O36 0.017(3) 0.009(3) 0.011(3) -0.003(2) -0.003(2) 0.005
O37 0.009(3) 0.015(3) 0.017(3) -0.001(3) -0.006(2) 0.004
O38 0.010(3) 0.019(3) 0.013(3) -0.007(3) 0.002(2) 0.001
O39 0.017(3) 0.026(4) 0.018(3) -0.011(3) -0.005(3) 0.004
O40 0.016(3) 0.010(3) 0.021(3) -0.000(3) -0.001(3) -0.002
O42 0.009(3) 0.022(4) 0.015(3) -0.006(3) 0.002(2) -0.001

loop_
_atom_site_label
_atom_site_fract_x
_atom_site_fract_y
_atom_site_fract_z
_atom_site_U_iso_or_equiv
_atom_site_occupancy
_atom_site_thermal_displace_type
BI1 0.89434(5) 0.31883(5) 0.25414(3) 0.0102 0.618(3) Uani
CA1 0.89434(5) 0.31883(5) 0.25414(3) 0.0102 0.382(3) Uani
BI2 1.37747(6) -0.17470(6) 0.25822(3) 0.0102 0.576(3) Uani
CA2 1.37747(6) -0.17470(6) 0.25822(3) 0.0102 0.424(3) Uani
BI3 1.49962(7) -0.57744(7) 0.24533(3) 0.0063 0.405(3) Uani
CA3 1.49962(7) -0.57744(7) 0.24533(3) 0.0063 0.595(3) Uani
BI4 1.47060(7) -0.06599(7) 0.41570(4) 0.0118 0.381(3) Uani
CA4 1.47060(7) -0.06599(7) 0.41570(4) 0.0118 0.619(3) Uani
BI5 1.00589(9) -0.07101(9) 0.23698(5) 0.0084 0.243(3) Uani
CA5 1.00589(9) -0.07101(9) 0.23698(5) 0.0084 0.757(3) Uani
BI6 1.3828(1) -0.4562(1) 0.41586(7) 0.0095 0.087(3) Uani
CA6 1.3828(1) -0.4562(1) 0.41586(7) 0.0095 0.913(3) Uani
BI7 1.2646(1) -0.6674(1) 0.11091(6) 0.0100 0.171(3) Uani
CA7 1.2646(1) -0.6674(1) 0.11091(6) 0.0100 0.829(3) Uani
BI8 0.8948(1) 0.0367(1) 0.40605(7) 0.0105 0.118(3) Uani
CA8 0.8948(1) 0.0367(1) 0.40605(7) 0.0105 0.882(3) Uani
BI9 1.0388(1) -0.4215(1) 0.57641(7) 0.0143 0.154(3) Uani
CA9 1.0388(1) -0.4215(1) 0.57641(7) 0.0143 0.846(3) Uani
BI10 1.7615(1) -0.1659(1) 0.10697(6) 0.0082 0.131(3) Uani
CA10 1.7615(1) -0.1659(1) 0.10697(6) 0.0082 0.869(3) Uani
BI11 1.6538(1) -0.7566(1) 0.08818(7) 0.0084 0.070(3) Uani
CA11 1.6538(1) -0.7566(1) 0.08818(7) 0.0084 0.930(3) Uani
BI12 2.1537(1) -0.2622(1) 0.08969(7) 0.0093 0.081(3) Uani
CA12 2.1537(1) -0.2622(1) 0.08969(7) 0.0093 0.919(3) Uani
V1 1.1256(2) -0.2185(1) 0.41762(8) 0.0061 1.0000 Uani
V2 1.2683(2) -0.6928(2) 0.54465(8) 0.0089 1.0000 Uani
V3 0.6452(2) 0.2824(1) 0.41805(8) 0.0060 1.0000 Uani
V4 1.1608(1) -0.4360(1) 0.24959(8) 0.0049 1.0000 Uani
V5 0.6672(1) 0.0655(1) 0.24498(8) 0.0049 1.0000 Uani
V6 1.7359(1) -0.3597(1) 0.29350(8) 0.0050 1.0000 Uani
V7 1.2376(2) 0.1391(1) 0.29885(8) 0.0065 1.0000 Uani
V8 1.5249(2) -0.3995(2) 0.07713(8) 0.0070 1.0000 Uani
V9 1.0262(2) 0.1021(2) 0.07513(8) 0.0060 1.0000 Uani
V10 1.8928(2) -0.4723(2) 0.05435(8) 0.0100 1.0000 Uani
V11 1.3930(2) 0.0274(2) 0.05470(8) 0.0085 1.0000 Uani
O1 0.1371(7) 0.7380(6) 0.2247(3) 0.0073 1.0000 Uani
O2 0.0195(7) 0.4720(7) 0.2986(3) 0.0096 1.0000 Uani
O3 0.5269(7) 0.9693(7) 0.2927(3) 0.0111 1.0000 Uani
O4 0.3064(7) 0.7855(7) 0.3764(4) 0.0118 1.0000 Uani
O5 0.3169(7) 0.0985(7) 0.3776(4) 0.0127 1.0000 Uani
O6 0.8114(7) 0.7737(7) 0.2348(3) 0.0103 1.0000 Uani
O7 0.8208(6) 0.3978(6) 0.1124(3) 0.0088 1.0000 Uani
O8 -0.0072(6) 0.9303(6) 0.1082(3) 0.0083 1.0000 Uani
O9 0.0614(7) 0.1760(7) 0.3204(4) 0.0129 1.0000 Uani
O10 0.5847(7) 0.9733(7) 0.0441(3) 0.0123 1.0000 Uani
O11 0.8103(7) 0.6115(7) 0.3799(3) 0.0085 1.0000 Uani
O12 0.0448(7) 0.1733(7) 0.1495(4) 0.0140 1.0000 Uani
O13 0.2360(6) 0.0003(6) 0.2540(3) 0.0068 1.0000 Uani
O14 0.9206(7) 0.6572(6) 0.0971(4) 0.0090 1.0000 Uani
O15 0.3198(6) 0.8982(7) 0.1124(3) 0.0098 1.0000 Uani
O16 0.3833(7) 0.6709(6) 0.0314(3) 0.0095 1.0000 Uani
O17 0.0767(7) 0.6160(7) 0.4408(4) 0.0140 1.0000 Uani
O18 0.0183(7) 0.8621(7) 0.3568(3) 0.0100 1.0000 Uani
O19 0.3163(7) 0.2746(7) 0.2400(3) 0.0091 1.0000 Uani
O20 0.4905(7) 0.4297(7) 0.1127(3) 0.0097 1.0000 Uani
O21 0.0867(7) 0.4746(7) 0.0442(4) 0.0140 1.0000 Uani
O22 0.5626(7) 0.6717(7) 0.3126(4) 0.0110 1.0000 Uani
O23 0.5195(7) 0.3702(7) 0.3676(4) 0.0114 1.0000 Uani
O24 0.8195(7) 0.0512(7) 0.2894(4) 0.0107 1.0000 Uani
O25 0.5952(8) 0.1178(7) 0.4555(4) 0.0173 1.0000 Uani
O26 0.3101(7) 0.5501(7) 0.2964(4) 0.0116 1.0000 Uani
O27 0.6386(7) 0.2380(6) 0.2255(3) 0.0087 1.0000 Uani
O28 0.7399(7) 0.4965(6) 0.2544(3) 0.0081 1.0000 Uani
O29 0.6911(7) 0.6126(7) 0.0251(4) 0.0149 1.0000 Uani
O30 0.7048(7) 0.0238(6) 0.1634(4) 0.0107 1.0000 Uani
O31 0.8078(7) 0.2699(7) 0.3658(3) 0.0097 1.0000 Uani
O32 0.4221(7) 0.1570(6) 0.0978(4) 0.0103 1.0000 Uani
O33 0.5432(8) 0.6774(7) 0.1490(4) 0.0150 1.0000 Uani
O34 0.8856(7) 0.1751(7) 0.0296(3) 0.0102 1.0000 Uani
O35 0.1930(7) 0.1152(7) 0.0248(3) 0.0120 1.0000 Uani
O36 0.1957(7) 0.5163(7) 0.1690(3) 0.0120 1.0000 Uani
O37 0.1925(7) 0.3651(7) 0.4673(4) 0.0138 1.0000 Uani
O38 0.7061(7) 0.3706(7) 0.4775(3) 0.0134 1.0000 Uani
O39 -0.0844(8) 0.1409(8) 0.5103(4) 0.0192 1.0000 Uani
O40 0.7263(7) 0.8659(7) 0.4328(4) 0.0160 1.0000 Uani
O42 0.5621(7) 0.6402(7) 0.4724(4) 0.0150 1.0000 Uani

loop_
_atom_type_symbol
_atom_type_scat_dispersion_real
_atom_type_scat_dispersion_imag
_atom_type_scat_Cromer_Mann_a1
_atom_type_scat_Cromer_Mann_b1
_atom_type_scat_Cromer_Mann_a2
_atom_type_scat_Cromer_Mann_b2
_atom_type_scat_Cromer_Mann_a3
_atom_type_scat_Cromer_Mann_b3
_atom_type_scat_Cromer_Mann_a4
_atom_type_scat_Cromer_Mann_b4
_atom_type_scat_Cromer_Mann_c
_atom_type_scat_source
'Bi  ' -4.8610 10.5590 33.3689 0.7040 12.9510 2.9238 16.5877 8.7937 6.4692 48.0093 13.5782 International_Tables_Vol_IV_Table_2.2B
'Ca  ' 0.2030 0.3060 8.6266 10.4421 7.3873 0.6599 1.5899 85.7484 1.0211 178.4370 1.3751 International_Tables_Vol_IV_Table_2.2B
'V   ' 0.2670 0.5300 10.2971 6.8657 7.3511 0.4385 2.0703 26.8938 2.0571 102.4780 1.2199 International_Tables_Vol_IV_Table_2.2B
'O   ' 0.0080 0.0060 3.0485 13.2771 2.2868 5.7011 1.5463 0.3239 0.8670 32.9089 0.2508 International_Tables_Vol_IV_Table_2.2B
'Br  ' -0.3740 2.4560 17.1789 2.1723 5.2358 16.5796 5.6377 0.2609 3.9851 41.4328 2.9557 International_Tables_Vol_IV_Table_2.2B

loop_
_geom_angle_atom_site_label_1
_geom_angle_site_symmetry_1
_geom_angle_atom_site_label_2
_geom_angle_site_symmetry_2
_geom_angle_atom_site_label_3
_geom_angle_site_symmetry_3
_geom_angle
_geom_angle_publ_flag
O2 1_655 BI1 . O9 1_655 78.5(2) yes
O2 1_655 BI1 . O28 . 76.8(2) yes
O9 1_655 BI1 . O28 . 145.8(2) yes
O2 1_655 BI1 . O31 . 82.2(2) yes
O9 1_655 BI1 . O31 . 71.9(2) yes
O28 . BI1 . O31 . 81.6(2) yes
O3 1_645 BI2 . O4 1_645 82.6(2) yes
O3 1_645 BI2 . O13 1_655 81.6(2) yes
O4 1_645 BI2 . O13 1_655 84.6(2) yes
O3 1_645 BI2 . O22 1_645 77.5(2) yes
O4 1_645 BI2 . O22 1_645 76.2(2) yes
O13 1_655 BI2 . O22 1_645 153.1(2) yes
O19 1_645 BI3 . O20 1_645 77.1(2) yes
O19 1_645 BI3 . O23 1_645 97.4(2) yes
O20 1_645 BI3 . O23 1_645 168.3(2) yes
O19 1_645 BI3 . O26 1_645 82.7(2) yes
O20 1_645 BI3 . O26 1_645 113.1(2) yes
O23 1_645 BI3 . O26 1_645 75.8(2) yes
O19 1_645 BI3 . O27 1_645 82.4(2) yes
O20 1_645 BI3 . O27 1_645 77.6(2) yes
O23 1_645 BI3 . O27 1_645 91.6(2) yes
O26 1_645 BI3 . O27 1_645 159.1(2) yes
O19 1_645 BI3 . O28 1_645 158.1(2) yes
O20 1_645 BI3 . O28 1_645 102.9(2) yes
O23 1_645 BI3 . O28 1_645 78.4(2) yes
O26 1_645 BI3 . O28 1_645 116.3(2) yes
O27 1_645 BI3 . O28 1_645 76.3(2) yes
O3 1_645 BI4 . O4 1_645 77.8(2) yes
O3 1_645 BI4 . O5 1_655 78.6(2) yes
O4 1_645 BI4 . O5 1_655 85.0(2) yes
O3 1_645 BI4 . O25 1_655 103.7(2) yes
O4 1_645 BI4 . O25 1_655 168.0(2) yes
O5 1_655 BI4 . O25 1_655 83.7(2) yes
O3 1_645 BI4 . O25 2_756 176.2(2) yes
O4 1_645 BI4 . O25 2_756 98.7(2) yes
O5 1_655 BI4 . O25 2_756 102.7(2) yes
O25 1_655 BI4 . O25 2_756 80.1(2) yes
O3 1_645 BI4 . O40 1_645 88.5(2) yes
O4 1_645 BI4 . O40 1_645 121.5(2) yes
O5 1_655 BI4 . O40 1_645 147.5(2) yes
O25 1_655 BI4 . O40 1_645 70.5(2) yes
O25 2_756 BI4 . O40 1_645 92.2(2) yes
V9 . BI5 . O1 1_645 103.2(2) yes
V9 . BI5 . O6 1_545 102.5(2) yes
O1 1_645 BI5 . O6 1_545 81.2(2) yes
V9 . BI5 . O8 1_645 32.2(2) yes
O1 1_645 BI5 . O8 1_645 80.0(2) yes
O6 1_545 BI5 . O8 1_645 77.0(2) yes
V9 . BI5 . O13 1_655 90.6(2) yes
O1 1_645 BI5 . O13 1_655 78.9(2) yes
O6 1_545 BI5 . O13 1_655 158.2(2) yes
O8 1_645 BI5 . O13 1_655 107.9(2) yes
V9 . BI5 . O18 1_645 163.8(2) yes
O1 1_645 BI5 . O18 1_645 85.9(2) yes
O6 1_545 BI5 . O18 1_645 92.1(2) yes
O8 1_645 BI5 . O18 1_645 163.3(2) yes
O13 1_655 BI5 . O18 1_645 77.8(2) yes
V9 . BI5 . O24 . 99.0(2) yes
O1 1_645 BI5 . O24 . 154.3(2) yes
O6 1_545 BI5 . O24 . 81.4(2) yes
O8 1_645 BI5 . O24 . 114.1(2) yes
O13 1_655 BI5 . O24 . 113.9(2) yes
O18 1_645 BI5 . O24 . 76.0(2) yes
V2 . BI6 . O4 1_645 133.1(2) yes
V2 . BI6 . O23 1_645 86.6(2) yes
O4 1_645 BI6 . O23 1_645 138.9(2) yes
V2 . BI6 . O26 1_645 119.9(2) yes
O4 1_645 BI6 . O26 1_645 75.6(2) yes
O23 1_645 BI6 . O26 1_645 74.1(2) yes
V2 . BI6 . O37 1_645 31.4(2) yes
O4 1_645 BI6 . O37 1_645 118.9(2) yes
O23 1_645 BI6 . O37 1_645 88.6(2) yes
O26 1_645 BI6 . O37 1_645 90.7(2) yes
V2 . BI6 . O38 2_756 67.4(2) yes
O4 1_645 BI6 . O38 2_756 72.7(2) yes
O23 1_645 BI6 . O38 2_756 146.5(2) yes
O26 1_645 BI6 . O38 2_756 136.7(2) yes
O37 1_645 BI6 . O38 2_756 79.9(2) yes
V2 . BI6 . O42 1_645 100.5(2) yes
O4 1_645 BI6 . O42 1_645 84.8(2) yes
O23 1_645 BI6 . O42 1_645 100.0(2) yes
O26 1_645 BI6 . O42 1_645 138.3(2) yes
O37 1_645 BI6 . O42 1_645 130.9(2) yes
O38 2_756 BI6 . O42 1_645 66.5(2) yes
O19 1_645 BI7 . O20 1_645 76.5(2) yes
O19 1_645 BI7 . O21 1_645 135.0(2) yes
O20 1_645 BI7 . O21 1_645 116.9(2) yes
O19 1_645 BI7 . O29 2_755 159.3(2) yes
O20 1_645 BI7 . O29 2_755 85.3(2) yes
O21 1_645 BI7 . O29 2_755 62.7(2) yes
O19 1_645 BI7 . O32 1_645 83.4(2) yes
O20 1_645 BI7 . O32 1_645 76.1(2) yes
O21 1_645 BI7 . O32 1_645 140.3(2) yes
O29 2_755 BI7 . O32 1_645 82.7(2) yes
O19 1_645 BI7 . O36 1_645 71.1(2) yes
O20 1_645 BI7 . O36 1_645 80.9(2) yes
O21 1_645 BI7 . O36 1_645 69.5(2) yes
O29 2_755 BI7 . O36 1_645 116.1(2) yes
O32 1_645 BI7 . O36 1_645 148.9(2) yes
O9 1_655 BI8 . O18 1_645 81.2(2) yes
O9 1_655 BI8 . O24 . 70.8(2) yes
O18 1_645 BI8 . O24 . 74.4(2) yes
O9 1_655 BI8 . O31 . 66.4(2) yes
O18 1_645 BI8 . O31 . 138.9(2) yes
O24 . BI8 . O31 . 71.6(2) yes
O9 1_655 BI8 . O39 1_655 99.7(3) yes
O18 1_645 BI8 . O39 1_655 134.9(2) yes
O24 . BI8 . O39 1_655 148.9(2) yes
O31 . BI8 . O39 1_655 77.4(2) yes
O9 1_655 BI8 . O40 1_545 150.5(3) yes
O18 1_645 BI8 . O40 1_545 79.7(2) yes
O24 . BI8 . O40 1_545 82.5(2) yes
O31 . BI8 . O40 1_545 117.2(2) yes
O39 1_655 BI8 . O40 1_545 109.7(3) yes
O2 2_656 BI9 . O11 2_756 74.6(2) yes
O2 2_656 BI9 . O17 1_645 173.3(2) yes
O11 2_756 BI9 . O17 1_645 106.0(2) yes
O2 2_656 BI9 . O17 2_656 91.4(2) yes
O11 2_756 BI9 . O17 2_656 73.6(2) yes
O17 1_645 BI9 . O17 2_656 82.5(2) yes
O2 2_656 BI9 . O31 2_756 73.0(2) yes
O11 2_756 BI9 . O31 2_756 88.8(2) yes
O17 1_645 BI9 . O31 2_756 113.6(2) yes
O17 2_656 BI9 . O31 2_756 159.2(2) yes
O2 2_656 BI9 . O37 2_656 101.2(2) yes
O11 2_756 BI9 . O37 2_656 142.7(2) yes
O17 1_645 BI9 . O37 2_656 74.2(2) yes
O17 2_656 BI9 . O37 2_656 69.4(2) yes
O31 2_756 BI9 . O37 2_656 126.2(2) yes
O2 2_656 BI9 . O38 2_756 122.3(2) yes
O11 2_756 BI9 . O38 2_756 71.2(2) yes
O17 1_645 BI9 . O38 2_756 63.7(2) yes
O17 2_656 BI9 . O38 2_756 120.4(2) yes
O31 2_756 BI9 . O38 2_756 61.3(2) yes
O37 2_656 BI9 . O38 2_756 133.6(2) yes
O6 1_645 BI10 . O8 1_745 77.1(2) yes
O6 1_645 BI10 . O10 1_645 134.0(2) yes
O8 1_745 BI10 . O10 1_645 117.8(2) yes
O6 1_645 BI10 . O14 1_645 81.5(2) yes
O8 1_745 BI10 . O14 1_645 75.0(2) yes
O10 1_645 BI10 . O14 1_645 142.8(2) yes
O6 1_645 BI10 . O30 1_655 71.8(2) yes
O8 1_745 BI10 . O30 1_655 78.6(2) yes
O10 1_645 BI10 . O30 1_655 69.7(2) yes
O14 1_645 BI10 . O30 1_655 145.8(2) yes
O6 1_645 BI10 . O33 1_645 82.9(2) yes
O8 1_745 BI10 . O33 1_645 158.7(2) yes
O10 1_645 BI10 . O33 1_645 81.7(2) yes
O14 1_645 BI10 . O33 1_645 94.8(2) yes
O30 1_655 BI10 . O33 1_645 102.5(2) yes
O6 1_645 BI10 . O35 2_755 158.9(2) yes
O8 1_745 BI10 . O35 2_755 84.8(2) yes
O10 1_645 BI10 . O35 2_755 64.7(2) yes
O14 1_645 BI10 . O35 2_755 83.4(2) yes
O30 1_655 BI10 . O35 2_755 115.4(2) yes
O33 1_645 BI10 . O35 2_755 113.0(2) yes
V5 1_645 BI11 . O7 1_645 91.5(2) yes
V5 1_645 BI11 . O16 2_755 166.6(2) yes
O7 1_645 BI11 . O16 2_755 101.5(2) yes
V5 1_645 BI11 . O20 1_645 101.9(1) yes
O7 1_645 BI11 . O20 1_645 80.5(2) yes
O16 2_755 BI11 . O20 1_645 83.5(2) yes
V5 1_645 BI11 . O27 1_645 32.6(1) yes
O7 1_645 BI11 . O27 1_645 71.7(2) yes
O16 2_755 BI11 . O27 1_645 156.5(2) yes
O20 1_645 BI11 . O27 1_645 73.3(2) yes
V5 1_645 BI11 . O30 1_645 31.3(1) yes
O7 1_645 BI11 . O30 1_645 106.4(2) yes
O16 2_755 BI11 . O30 1_645 138.5(2) yes
O20 1_645 BI11 . O30 1_645 130.7(2) yes
O27 1_645 BI11 . O30 1_645 63.7(2) yes
V5 1_645 BI11 . O32 1_645 83.5(2) yes
O7 1_645 BI11 . O32 1_645 151.6(2) yes
O16 2_755 BI11 . O32 1_645 86.4(2) yes
O20 1_645 BI11 . O32 1_645 73.3(2) yes
O27 1_645 BI11 . O32 1_645 90.2(2) yes
V5 1_645 BI11 . O34 1_645 99.7(2) yes
O7 1_645 BI11 . O34 1_645 75.3(2) yes
O16 2_755 BI11 . O34 1_645 80.9(2) yes
O20 1_645 BI11 . O34 1_645 147.8(2) yes
O27 1_645 BI11 . O34 1_645 117.5(2) yes
O30 1_645 BI11 . O32 1_645 83.5(2) yes
O30 1_645 BI11 . O34 1_645 77.3(2) yes
O32 1_645 BI11 . O34 1_645 133.1(2) yes
V4 1_655 BI12 . O1 1_745 32.5(1) yes
V4 1_655 BI12 . O8 1_745 103.0(2) yes
O1 1_745 BI12 . O8 1_745 74.6(2) yes
V4 1_655 BI12 . O14 1_645 84.3(2) yes
O1 1_745 BI12 . O14 1_645 91.1(2) yes
O8 1_745 BI12 . O14 1_645 73.1(2) yes
V4 1_655 BI12 . O15 1_745 92.5(2) yes
O1 1_745 BI12 . O15 1_745 71.8(2) yes
O8 1_745 BI12 . O15 1_745 79.1(2) yes
O14 1_645 BI12 . O15 1_745 150.4(2) yes
V4 1_655 BI12 . O16 1_745 101.4(2) yes
O1 1_745 BI12 . O16 1_745 118.3(2) yes
O8 1_745 BI12 . O16 1_745 145.5(2) yes
O14 1_645 BI12 . O16 1_745 133.7(2) yes
O15 1_745 BI12 . O16 1_745 75.8(2) yes
V4 1_655 BI12 . O34 2_855 167.0(2) yes
O1 1_745 BI12 . O34 2_855 154.7(2) yes
O8 1_745 BI12 . O34 2_855 80.3(2) yes
O14 1_645 BI12 . O34 2_855 84.7(2) yes
O15 1_745 BI12 . O34 2_855 100.4(2) yes
V4 1_655 BI12 . O36 1_745 31.1(1) yes
O1 1_745 BI12 . O36 1_745 63.5(2) yes
O8 1_745 BI12 . O36 1_745 131.1(2) yes
O14 1_645 BI12 . O36 1_745 83.3(2) yes
O15 1_745 BI12 . O36 1_745 108.6(2) yes
O16 1_745 BI12 . O34 2_855 81.3(2) yes
O16 1_745 BI12 . O36 1_745 79.9(2) yes
O34 2_855 BI12 . O36 1_745 140.1(2) yes
O4 1_645 V1 . O17 1_645 107.4(3) yes
O4 1_645 V1 . O18 1_645 108.8(3) yes
O17 1_645 V1 . O18 1_645 109.4(3) yes
O4 1_645 V1 . O39 2_656 120.3(3) yes
O17 1_645 V1 . O39 2_656 108.3(4) yes
O18 1_645 V1 . O39 2_656 102.2(3) yes
BI6 . V2 . O11 2_756 107.9(2) yes
BI6 . V2 . O37 1_645 52.5(2) yes
O11 2_756 V2 . O37 1_645 111.7(3) yes
BI6 . V2 . O40 2_756 139.3(2) yes
O11 2_756 V2 . O40 2_756 112.3(3) yes
O37 1_645 V2 . O40 2_756 114.3(4) yes
BI6 . V2 . O42 2_756 54.6(2) yes
O11 2_756 V2 . O42 2_756 106.9(3) yes
O37 1_645 V2 . O42 2_756 104.2(3) yes
O40 2_756 V2 . O42 2_756 106.7(3) yes
O23 . V3 . O25 . 113.6(4) yes
O23 . V3 . O31 . 111.5(3) yes
O25 . V3 . O31 . 106.3(3) yes
O23 . V3 . O38 . 112.6(3) yes
O25 . V3 . O38 . 113.8(4) yes
O31 . V3 . O38 . 97.8(3) yes
BI12 1_455 V4 . O1 1_645 51.9(2) yes
BI12 1_455 V4 . O2 1_645 125.7(2) yes
O1 1_645 V4 . O2 1_645 117.3(3) yes
BI12 1_455 V4 . O26 1_645 122.6(2) yes
O1 1_645 V4 . O26 1_645 104.0(3) yes
O2 1_645 V4 . O26 1_645 111.6(3) yes
BI12 1_455 V4 . O36 1_645 50.0(2) yes
O1 1_645 V4 . O36 1_645 101.6(3) yes
O2 1_645 V4 . O36 1_645 111.0(3) yes
O26 1_645 V4 . O36 1_645 110.7(3) yes
BI11 1_465 V5 . O3 1_545 124.8(2) yes
BI11 1_465 V5 . O24 . 122.0(2) yes
O3 1_545 V5 . O24 . 113.1(3) yes
BI11 1_465 V5 . O27 . 53.8(2) yes
O3 1_545 V5 . O27 . 116.1(3) yes
O24 . V5 . O27 . 103.7(3) yes
BI11 1_465 V5 . O30 . 49.7(2) yes
O3 1_545 V5 . O30 . 111.5(3) yes
O24 . V5 . O30 . 108.6(3) yes
O27 . V5 . O30 . 103.1(3) yes
O6 1_645 V6 . O11 1_645 113.3(3) yes
O6 1_645 V6 . O22 1_645 110.1(3) yes
O11 1_645 V6 . O22 1_645 104.5(3) yes
O6 1_645 V6 . O28 1_645 110.5(3) yes
O11 1_645 V6 . O28 1_645 112.5(3) yes
O22 1_645 V6 . O28 1_645 105.5(3) yes
O5 1_655 V7 . O9 1_655 107.3(3) yes
O5 1_655 V7 . O13 1_655 111.3(3) yes
O9 1_655 V7 . O13 1_655 106.1(3) yes
O5 1_655 V7 . O19 1_655 113.7(3) yes
O9 1_655 V7 . O19 1_655 109.9(3) yes
O13 1_655 V7 . O19 1_655 108.3(3) yes
O16 1_645 V8 . O20 1_645 110.0(3) yes
O16 1_645 V8 . O29 1_645 114.8(3) yes
O20 1_645 V8 . O29 1_645 108.8(3) yes
O16 1_645 V8 . O33 1_645 109.7(3) yes
O20 1_645 V8 . O33 1_645 105.9(3) yes
O29 1_645 V8 . O33 1_645 107.4(4) yes
BI5 . V9 . O8 1_645 48.2(2) yes
BI5 . V9 . O12 1_655 57.1(2) yes
O8 1_645 V9 . O12 1_655 105.2(3) yes
BI5 . V9 . O34 . 126.0(2) yes
O8 1_645 V9 . O34 . 110.4(3) yes
O12 1_655 V9 . O34 . 110.4(3) yes
BI5 . V9 . O35 1_655 118.5(2) yes
O8 1_645 V9 . O35 1_655 108.1(3) yes
O12 1_655 V9 . O35 1_655 106.8(3) yes
O34 . V9 . O35 1_655 115.4(3) yes
V10 2_945 V10 . O7 1_645 118.5(2) yes
V10 2_945 V10 . O14 1_645 118.0(2) yes
O7 1_645 V10 . O14 1_645 110.0(3) yes
V10 2_945 V10 . O21 1_745 39.5(2) yes
O7 1_645 V10 . O21 1_745 102.4(3) yes
O14 1_645 V10 . O21 1_745 96.0(3) yes
V10 2_945 V10 . O21 2_755 40.4(2) yes
O7 1_645 V10 . O21 2_755 121.4(3) yes
O14 1_645 V10 . O21 2_755 128.3(3) yes
O21 1_745 V10 . O21 2_755 79.9(3) yes
V10 2_945 V10 . O29 1_645 120.7(2) yes
O7 1_645 V10 . O29 1_645 93.9(3) yes
O14 1_645 V10 . O29 1_645 90.3(3) yes
O21 1_745 V10 . O29 1_645 159.3(3) yes
O21 2_755 V10 . O29 1_645 80.6(3) yes
V11 2_855 V11 . O10 1_645 39.4(2) yes
V11 2_855 V11 . O10 2_765 39.8(2) yes
O10 1_645 V11 . O10 2_765 79.2(3) yes
V11 2_855 V11 . O15 1_645 119.0(2) yes
O10 1_645 V11 . O15 1_645 102.7(3) yes
O10 2_765 V11 . O15 1_645 121.9(3) yes
V11 2_855 V11 . O32 1_655 117.8(2) yes
O10 1_645 V11 . O32 1_655 96.2(3) yes
O10 2_765 V11 . O32 1_655 127.7(3) yes
O15 1_645 V11 . O32 1_655 110.0(3) yes
V11 2_855 V11 . O35 1_655 120.2(2) yes
O10 1_645 V11 . O35 1_655 158.6(3) yes
O10 2_765 V11 . O35 1_655 80.7(3) yes
O15 1_645 V11 . O35 1_655 94.2(3) yes
O32 1_655 V11 . O35 1_655 90.1(3) yes
BI5 1_465 O1 . BI12 1_365 103.7(2) yes
BI5 1_465 O1 . V4 1_465 148.7(3) yes
BI12 1_365 O1 . V4 1_465 95.6(3) yes
BI1 1_455 O2 . BI9 2_656 104.0(3) yes
BI1 1_455 O2 . V4 1_465 123.0(3) yes
BI9 2_656 O2 . V4 1_465 130.4(3) yes
BI2 1_465 O3 . BI4 1_465 101.4(2) yes
BI2 1_465 O3 . V5 1_565 131.0(4) yes
BI4 1_465 O3 . V5 1_565 127.0(4) yes
BI2 1_465 O4 . BI4 1_465 98.2(2) yes
BI2 1_465 O4 . BI6 1_465 102.9(2) yes
BI4 1_465 O4 . BI6 1_465 108.9(2) yes
BI2 1_465 O4 . V1 1_465 127.7(3) yes
BI4 1_465 O4 . V1 1_465 116.7(3) yes
BI6 1_465 O4 . V1 1_465 101.0(3) yes
BI4 1_455 O5 . V7 1_455 131.6(4) yes
BI5 1_565 O6 . BI10 1_465 99.9(2) yes
BI5 1_565 O6 . V6 1_465 135.2(4) yes
BI10 1_465 O6 . V6 1_465 124.3(4) yes
BI11 1_465 O7 . V10 1_465 126.4(4) yes
BI5 1_465 O8 . BI10 1_365 101.3(2) yes
BI5 1_465 O8 . BI12 1_365 101.1(2) yes
BI10 1_365 O8 . BI12 1_365 102.3(2) yes
BI5 1_465 O8 . V9 1_465 99.6(3) yes
BI10 1_365 O8 . V9 1_465 121.4(3) yes
BI12 1_365 O8 . V9 1_465 126.1(3) yes
BI1 1_455 O9 . BI8 1_455 98.8(2) yes
BI1 1_455 O9 . V7 1_455 131.2(4) yes
BI8 1_455 O9 . V7 1_455 126.8(3) yes
BI10 1_465 O10 . V11 1_465 141.6(3) yes
BI10 1_465 O10 . V11 2_765 111.5(3) yes
V11 1_465 O10 . V11 2_765 100.8(3) yes
BI9 2_756 O11 . V2 2_756 111.1(3) yes
BI9 2_756 O11 . V6 1_465 125.0(3) yes
V2 2_756 O11 . V6 1_465 121.1(3) yes
BI2 1_455 O13 . BI5 1_455 107.9(3) yes
BI2 1_455 O13 . V7 1_455 130.3(3) yes
BI5 1_455 O13 . V7 1_455 114.0(3) yes
BI10 1_465 O14 . BI12 1_465 109.5(3) yes
BI10 1_465 O14 . V10 1_465 124.9(3) yes
BI12 1_465 O14 . V10 1_465 117.0(3) yes
BI12 1_365 O15 . V11 1_465 127.8(4) yes
BI11 2_755 O16 . BI12 1_365 99.3(2) yes
BI11 2_755 O16 . V8 1_465 135.6(3) yes
BI12 1_365 O16 . V8 1_465 124.7(3) yes
BI9 1_465 O17 . BI9 2_656 97.5(2) yes
BI9 1_465 O17 . V1 1_465 104.1(3) yes
BI9 2_656 O17 . V1 1_465 153.6(4) yes
BI5 1_465 O18 . BI8 1_465 103.0(3) yes
BI5 1_465 O18 . V1 1_465 141.9(3) yes
BI8 1_465 O18 . V1 1_465 108.8(3) yes
BI3 1_465 O19 . BI7 1_465 101.9(2) yes
BI3 1_465 O19 . V7 1_455 134.8(4) yes
BI7 1_465 O19 . V7 1_455 122.8(3) yes
BI3 1_465 O20 . BI7 1_465 100.3(2) yes
BI3 1_465 O20 . BI11 1_465 103.1(2) yes
BI7 1_465 O20 . BI11 1_465 102.2(3) yes
BI3 1_465 O20 . V8 1_465 102.6(3) yes
BI7 1_465 O20 . V8 1_465 121.8(3) yes
BI11 1_465 O20 . V8 1_465 123.0(3) yes
BI7 1_465 O21 . V10 1_365 140.6(3) yes
BI7 1_465 O21 . V10 2_755 112.7(3) yes
V10 1_365 O21 . V10 2_755 100.1(3) yes
BI2 1_465 O22 . V6 1_465 137.0(4) yes
BI3 1_465 O23 . BI6 1_465 104.3(2) yes
BI3 1_465 O23 . V3 . 132.5(3) yes
BI6 1_465 O23 . V3 . 118.9(3) yes
BI5 . O24 . BI8 . 100.1(2) yes
BI5 . O24 . V5 . 114.4(3) yes
BI8 . O24 . V5 . 140.6(4) yes
BI4 1_455 O25 . BI4 2_756 99.9(2) yes
BI4 1_455 O25 . V3 . 135.8(4) yes
BI4 2_756 O25 . V3 . 118.3(4) yes
BI3 1_465 O26 . BI6 1_465 101.1(2) yes
BI3 1_465 O26 . V4 1_465 113.4(3) yes
BI6 1_465 O26 . V4 1_465 141.2(3) yes
BI3 1_465 O27 . BI11 1_465 105.7(2) yes
BI3 1_465 O27 . V5 . 148.1(3) yes
BI11 1_465 O27 . V5 . 93.5(3) yes
BI1 . O28 . BI3 1_465 110.0(3) yes
BI1 . O28 . V6 1_465 133.9(4) yes
BI3 1_465 O28 . V6 1_465 110.0(3) yes
BI7 2_755 O29 . V8 1_465 127.8(4) yes
BI7 2_755 O29 . V10 1_465 100.8(3) yes
V8 1_465 O29 . V10 1_465 128.9(4) yes
BI10 1_455 O30 . BI11 1_465 119.1(3) yes
BI10 1_455 O30 . V5 . 141.4(4) yes
BI11 1_465 O30 . V5 . 99.0(3) yes
BI1 . O31 . BI8 . 103.6(2) yes
BI1 . O31 . BI9 2_756 100.3(2) yes
BI8 . O31 . BI9 2_756 105.2(2) yes
BI1 . O31 . V3 . 139.3(4) yes
BI8 . O31 . V3 . 105.3(3) yes
BI9 2_756 O31 . V3 . 99.1(3) yes
BI7 1_465 O32 . BI11 1_465 108.0(3) yes
BI7 1_465 O32 . V11 1_455 125.5(4) yes
BI11 1_465 O32 . V11 1_455 117.8(3) yes
BI10 1_465 O33 . V8 1_465 103.1(3) yes
BI11 1_465 O34 . BI12 2_855 98.5(2) yes
BI11 1_465 O34 . V9 . 124.9(3) yes
BI12 2_855 O34 . V9 . 136.2(3) yes
BI10 2_755 O35 . V9 1_455 127.4(3) yes
BI10 2_755 O35 . V11 1_455 100.5(2) yes
V9 1_455 O35 . V11 1_455 129.0(3) yes
BI7 1_465 O36 . BI12 1_365 116.7(3) yes
BI7 1_465 O36 . V4 1_465 144.4(4) yes
BI12 1_365 O36 . V4 1_465 98.9(3) yes
BI6 1_465 O37 . BI9 2_656 113.2(3) yes
BI6 1_465 O37 . V2 1_465 96.1(3) yes
BI9 2_656 O37 . V2 1_465 140.5(4) yes
BI6 2_756 O38 . BI9 2_756 120.3(3) yes
BI6 2_756 O38 . V3 . 138.4(4) yes
BI9 2_756 O38 . V3 . 101.2(3) yes
BI8 1_455 O39 . V1 2_656 162.1(4) yes
BI4 1_465 O40 . BI8 1_565 116.9(3) yes
BI4 1_465 O40 . V2 2_756 107.6(3) yes
BI8 1_565 O40 . V2 2_756 135.2(4) yes
BI6 1_465 O42 . V2 2_756 139.8(4) yes

loop_
_geom_bond_atom_site_label_1
_geom_bond_site_symmetry_1
_geom_bond_atom_site_label_2
_geom_bond_site_symmetry_2
_geom_bond_distance
_geom_bond_publ_flag
BI1 . O2 1_655 2.261(7) yes
BI1 . O9 1_655 2.386(7) yes
BI1 . O28 . 2.278(6) yes
BI1 . O31 . 2.172(6) yes
BI2 . O3 1_645 2.241(7) yes
BI2 . O4 1_645 2.245(7) yes
BI2 . O13 1_655 2.176(6) yes
BI2 . O22 1_645 2.469(6) yes
BI3 . O19 1_645 2.311(7) yes
BI3 . O20 1_645 2.501(6) yes
BI3 . O23 1_645 2.298(7) yes
BI3 . O26 1_645 2.412(6) yes
BI3 . O27 1_645 2.311(6) yes
BI3 . O28 1_645 2.419(7) yes
BI4 . O3 1_645 2.306(6) yes
BI4 . O4 1_645 2.406(7) yes
BI4 . O5 1_655 2.234(7) yes
BI4 . O25 1_655 2.453(8) yes
BI4 . O25 2_756 2.427(7) yes
BI4 . O40 1_645 2.521(7) yes
BI5 . V9 . 3.230(2) yes
BI5 . O1 1_645 2.294(6) yes
BI5 . O6 1_545 2.428(7) yes
BI5 . O8 1_645 2.442(7) yes
BI5 . O13 1_655 2.355(6) yes
BI5 . O18 1_645 2.255(7) yes
BI5 . O24 . 2.371(6) yes
BI6 . V2 . 3.212(2) yes
BI6 . O4 1_645 2.513(7) yes
BI6 . O23 1_645 2.407(6) yes
BI6 . O26 1_645 2.399(7) yes
BI6 . O37 1_645 2.562(7) yes
BI6 . O38 2_756 2.408(6) yes
BI6 . O42 1_645 2.371(7) yes
BI7 . O19 1_645 2.490(7) yes
BI7 . O20 1_645 2.358(7) yes
BI7 . O21 1_645 2.457(7) yes
BI7 . O29 2_755 2.531(7) yes
BI7 . O32 1_645 2.313(6) yes
BI7 . O36 1_645 2.357(6) yes
BI8 . O9 1_655 2.426(7) yes
BI8 . O18 1_645 2.365(6) yes
BI8 . O24 . 2.347(7) yes
BI8 . O31 . 2.471(6) yes
BI8 . O39 1_655 2.405(7) yes
BI8 . O40 1_545 2.312(7) yes
BI9 . O2 2_656 2.347(6) yes
BI9 . O11 2_756 2.420(6) yes
BI9 . O17 1_645 2.518(7) yes
BI9 . O17 2_656 2.329(7) yes
BI9 . O31 2_756 2.546(7) yes
BI9 . O37 2_656 2.413(7) yes
BI9 . O38 2_756 2.554(6) yes
BI10 . O6 1_645 2.464(7) yes
BI10 . O8 1_745 2.398(7) yes
BI10 . O10 1_645 2.403(7) yes
BI10 . O14 1_645 2.322(6) yes
BI10 . O30 1_655 2.368(6) yes
BI10 . O33 1_645 2.591(7) yes
BI10 . O35 2_755 2.455(7) yes
BI11 . V5 1_645 3.186(2) yes
BI11 . O7 1_645 2.347(6) yes
BI11 . O16 2_755 2.322(6) yes
BI11 . O20 1_645 2.479(6) yes
BI11 . O27 1_645 2.576(6) yes
BI11 . O30 1_645 2.459(7) yes
BI11 . O32 1_645 2.340(7) yes
BI11 . O34 1_645 2.504(6) yes
BI12 . V4 1_655 3.214(2) yes
BI12 . O1 1_745 2.541(6) yes
BI12 . O8 1_745 2.485(6) yes
BI12 . O14 1_645 2.335(7) yes
BI12 . O15 1_745 2.373(7) yes
BI12 . O16 1_745 2.481(6) yes
BI12 . O34 2_855 2.325(6) yes
BI12 . O36 1_745 2.492(7) yes
V1 . O4 1_645 1.811(6) yes
V1 . O17 1_645 1.698(7) yes
V1 . O18 1_645 1.681(7) yes
V1 . O39 2_656 1.698(7) yes
V2 . O11 2_756 1.858(6) yes
V2 . O37 1_645 1.683(7) yes
V2 . O40 2_756 1.710(7) yes
V2 . O42 2_756 1.677(7) yes
V3 . O23 . 1.712(7) yes
V3 . O25 . 1.731(7) yes
V3 . O31 . 1.768(6) yes
V3 . O38 . 1.683(7) yes
V4 . O1 1_645 1.737(6) yes
V4 . O2 1_645 1.736(6) yes
V4 . O26 1_645 1.711(7) yes
V4 . O36 1_645 1.679(7) yes
V5 . O3 1_545 1.739(7) yes
V5 . O24 . 1.710(7) yes
V5 . O27 . 1.722(6) yes
V5 . O30 . 1.675(6) yes
V6 . O6 1_645 1.703(7) yes
V6 . O11 1_645 1.802(7) yes
V6 . O22 1_645 1.678(6) yes
V6 . O28 1_645 1.726(6) yes
V7 . O5 1_655 1.700(7) yes
V7 . O9 1_655 1.725(6) yes
V7 . O13 1_655 1.749(6) yes
V7 . O19 1_655 1.730(6) yes
V8 . O16 1_645 1.720(7) yes
V8 . O20 1_645 1.748(7) yes
V8 . O29 1_645 1.773(7) yes
V8 . O33 1_645 1.694(7) yes
V9 . O8 1_645 1.747(6) yes
V9 . O12 1_655 1.704(7) yes
V9 . O34 . 1.719(7) yes
V9 . O35 1_655 1.762(6) yes
V10 . V10 2_945 2.879(3) yes
V10 . O7 1_645 1.661(6) yes
V10 . O14 1_645 1.677(7) yes
V10 . O21 1_745 1.897(7) yes
V10 . O21 2_755 1.859(7) yes
V10 . O29 1_645 2.140(7) yes
V11 . V11 2_855 2.883(3) yes
V11 . O10 1_645 1.880(7) yes
V11 . O10 2_765 1.861(6) yes
V11 . O15 1_645 1.657(6) yes
V11 . O32 1_655 1.685(7) yes
V11 . O35 1_655 2.139(7) yes
